data_1572960
loop_
_publ_author_name
'Jundullah Hanafi, Muchammad Izzuddin'
'Bastonero, Lorenzo'
'Murshed, Mohammad Mangir'
'Robben, Lars'
'Dononelli, Wilke'
'Kirsch, Andrea'
'Marzari, Nicola'
'Gesing, Thorsten M.'

_publ_section_title
;
 Synthesis, structural and spectroscopic characterization of defect-rich
 forsterite as a representative phase of Martian regolith.
;
_journal_issue 6
_journal_name_full IUCrJ
_journal_paper_doi 10.1107/S2052252524009722
_journal_volume 11
_journal_year 2024
_chemical_compound_source computation
_chemical_formula_analytical Mg8Si4O16
_chemical_formula_structural Mg8Si4O16
_chemical_formula_sum 'Mg8 O16 Si4'
_chemical_formula_weight 562.764
_chemical_melting_point ?
_chemical_name_common 'magnesium silicate'
_chemical_name_mineral forsterite
_chemical_name_systematic 'magnesium silicate'
_space_group_IT_number 1
_space_group_name_Hall 'P 1'
_space_group_name_H-M_alt 'P 1'
_symmetry_cell_setting triclinic
_symmetry_Int_Tables_number 1
_symmetry_space_group_name_Hall 'P 1'
_symmetry_space_group_name_H-M 'P 1'
_audit_creation_method manually
_cell_angle_alpha 90.000
_cell_angle_beta 90.000
_cell_angle_gamma 90.000
_cell_formula_units_Z 1
_cell_length_a 4.756
_cell_length_b 10.2035
_cell_length_c 5.983
_cell_volume 290.342
_computing_molecular_graphics 'Diamond version 4.6.8 (Crystal Impact, Germany)'
_cod_data_source_file lt5071.cif
_cod_data_source_block Mg2SiO4_CFO_USI_2121821137_GOSWD
_cod_depositor_comments
;
The following automatic conversions were performed:

data item '_chemical_melting_point' value 'not measured' was changed
to '?' -- the value is undefined or not given.

Automatic conversion script
Id: cif_fix_values 8170 2020-07-09 18:12:32Z antanas 
;
_cod_original_cell_volume 290.3421
_cod_database_code 1572960

loop_
_space_group_symop_operation_xyz
'x, y, z '

loop_
_atom_site_label
_atom_site_type_symbol
_atom_site_symmetry_multiplicity
_atom_site_fract_x
_atom_site_fract_y
_atom_site_fract_z
_atom_site_occupancy
_atom_site_B_iso_or_equiv
Mg1 Mg 1 0.99822 0.98017 0.97427 1 1.0000
Mg2 Mg 1 0.49368 0.48272 0.96067 1 1.0000
Mg3 Mg 1 0.01169 0.97974 0.49665 1 1.0000
Mg4 Mg 1 0.49429 0.46977 0.47276 1 1.0000
Mg5 Mg 1 0.99378 0.26421 0.23456 1 1.0000
Mg6 Mg 1 0.99914 0.70453 0.73384 1 1.0000
Mg7 Mg 1 0.47082 0.21384 0.74895 1 1.0000
Mg8 Mg 1 0.51793 0.75886 0.22990 1 1.0000
Si1 Si 1 0.44111 0.07540 0.21778 1 1.0000
Si2 Si 1 0.58066 0.88395 0.74506 1 1.0000
Si3 Si 1 0.90518 0.38689 0.72683 1 1.0000
Si4 Si 1 0.06964 0.57497 0.23562 1 1.0000
O1 O 1 0.78190 0.08165 0.25000 1 1.0000
O2 O 1 0.23398 0.87440 0.75503 1 1.0000
O3 O 1 0.24389 0.39509 0.71672 1 1.0000
O4 O 1 0.72579 0.56329 0.22887 1 1.0000
O5 O 1 0.22329 0.43161 0.20611 1 1.0000
O6 O 1 0.77945 0.53653 0.71535 1 1.0000
O7 O 1 0.69570 0.03887 0.72470 1 1.0000
O8 O 1 0.28710 0.93374 0.24016 1 1.0000
O9 O 1 0.25267 0.13875 0.02312 1 1.0000
O10 O 1 0.75156 0.81694 0.95708 1 1.0000
O11 O 1 0.78189 0.32007 0.95989 1 1.0000
O12 O 1 0.22027 0.65025 0.02257 1 1.0000
O13 O 1 0.72174 0.81902 0.52252 1 1.0000
O14 O 1 0.39092 0.08863 0.48436 1 1.0000
O15 O 1 0.19867 0.68165 0.41823 1 1.0000
O16 O 1 0.76081 0.30401 0.51973 1 1.0000
